data_4028574
loop_
_publ_author_name
'Xiaodong Jia'
'Yaxin Wang'
'Fangfang Peng'
'Congde Huo'
'Liangliang Yu'
'Jing Liu'
'Xicun Wang'

_publ_section_title
;
 Catalytic sp3C-H Oxidation of Peptides and Their Analogues by Radical
 Cation Salts: From Glycine Amides to Quinolines
;
_journal_name_full 'Journal of Organic Chemistry'
_journal_page_first 9450
_journal_page_last 9456
_journal_paper_doi 10.1021/jo401018v
_journal_volume 78
_journal_year 2013
_chemical_formula_sum 'C19 H17 Br N2 O'
_chemical_formula_weight 369.26
_chemical_name_systematic
; 
 ? 
;
_space_group_IT_number 33
_symmetry_cell_setting orthorhombic
_symmetry_space_group_name_Hall 'P 2c -2n'
_symmetry_space_group_name_H-M 'P n a 21'
_atom_sites_solution_hydrogens geom
_atom_sites_solution_primary direct
_atom_sites_solution_secondary difmap
_audit_creation_method SHELXL-97
_cell_angle_alpha 90.00
_cell_angle_beta 90.00
_cell_angle_gamma 90.00
_cell_formula_units_Z 4
_cell_length_a 7.5169(13)
_cell_length_b 16.510(3)
_cell_length_c 13.022(2)
_cell_measurement_temperature 296(2)
_cell_volume 1616.1(5)
_computing_cell_refinement 'Bruker SMART'
_computing_data_collection 'Bruker SMART APEX II'
_computing_data_reduction 'Bruker SMART'
_computing_structure_refinement 'SHELXL-97 (Sheldrick, 2008)'
_computing_structure_solution 'SHELXS-97 (Sheldrick, 2008)'
_diffrn_ambient_temperature 296(2)
_diffrn_measured_fraction_theta_full 0.999
_diffrn_measured_fraction_theta_max 0.999
_diffrn_measurement_device_type 'Bruker APEX II area detector'
_diffrn_measurement_method '\w scans'
_diffrn_radiation_monochromator graphite
_diffrn_radiation_source 'fine-focus sealed tube'
_diffrn_radiation_type MoK\a
_diffrn_radiation_wavelength 0.71073
_diffrn_reflns_av_R_equivalents 0.0400
_diffrn_reflns_av_sigmaI/netI 0.0491
_diffrn_reflns_limit_h_max 8
_diffrn_reflns_limit_h_min -8
_diffrn_reflns_limit_k_max 19
_diffrn_reflns_limit_k_min -19
_diffrn_reflns_limit_l_max 15
_diffrn_reflns_limit_l_min -13
_diffrn_reflns_number 9893
_diffrn_reflns_theta_full 24.98
_diffrn_reflns_theta_max 24.98
_diffrn_reflns_theta_min 1.99
_exptl_absorpt_coefficient_mu 2.550
_exptl_absorpt_correction_T_max 0.5569
_exptl_absorpt_correction_T_min 0.5151
_exptl_absorpt_correction_type multi-scan
_exptl_absorpt_process_details SADABS
_exptl_crystal_colour colorless
_exptl_crystal_density_diffrn 1.518
_exptl_crystal_description black
_exptl_crystal_F_000 752
_exptl_crystal_size_max 0.30
_exptl_crystal_size_mid 0.28
_exptl_crystal_size_min 0.26
_refine_diff_density_max 0.408
_refine_diff_density_min -0.478
_refine_diff_density_rms 0.044
_refine_ls_abs_structure_details 'Flack H D (1983), Acta Cryst. A39, 876-881'
_refine_ls_abs_structure_Flack -0.021(12)
_refine_ls_extinction_method none
_refine_ls_goodness_of_fit_ref 1.028
_refine_ls_hydrogen_treatment constr
_refine_ls_matrix_type full
_refine_ls_number_parameters 209
_refine_ls_number_reflns 2602
_refine_ls_number_restraints 1
_refine_ls_restrained_S_all 1.028
_refine_ls_R_factor_all 0.0363
_refine_ls_R_factor_gt 0.0314
_refine_ls_shift/su_max 0.001
_refine_ls_shift/su_mean 0.000
_refine_ls_structure_factor_coef Fsqd
_refine_ls_weighting_details 'calc w=1/[\s^2^(Fo^2^)+(0.0520P)^2^+0.1097P] where P=(Fo^2^+2Fc^2^)/3'
_refine_ls_weighting_scheme calc
_refine_ls_wR_factor_gt 0.0863
_refine_ls_wR_factor_ref 0.0904
_reflns_number_gt 2335
_reflns_number_total 2602
_reflns_threshold_expression >2sigma(I)
_cod_data_source_file jo401018v_si_002.cif
_cod_data_source_block 2
_cod_database_code 4028574

loop_
_symmetry_equiv_pos_as_xyz
'x, y, z'
'-x, -y, z+1/2'
'x+1/2, -y+1/2, z'
'-x+1/2, y+1/2, z+1/2'

loop_
_atom_site_label
_atom_site_type_symbol
_atom_site_fract_x
_atom_site_fract_y
_atom_site_fract_z
_atom_site_U_iso_or_equiv
_atom_site_adp_type
_atom_site_occupancy
_atom_site_symmetry_multiplicity
_atom_site_calc_flag
_atom_site_refinement_flags
Br1 Br 0.64067(5) 0.78851(2) 1.35545(5) 0.06498(16) Uani 1 1 d .
O1 O 1.1879(5) 0.8615(2) 0.7334(3) 0.0773(9) Uani 1 1 d .
N1 N 0.9552(4) 0.76115(17) 0.9309(2) 0.0419(6) Uani 1 1 d .
N2 N 1.0546(6) 0.7398(2) 0.7374(3) 0.0696(10) Uani 1 1 d .
H2 H 0.9942 0.7064 0.7742 0.084 Uiso 1 1 calc R
C1 C 0.7631(5) 0.7073(2) 1.1765(3) 0.0497(9) Uani 1 1 d .
H1 H 0.7312 0.6609 1.2125 0.060 Uiso 1 1 calc R
C2 C 0.7388(5) 0.78380(19) 1.2211(3) 0.0462(8) Uani 1 1 d .
C3 C 0.7824(4) 0.8528(2) 1.1719(3) 0.0432(8) Uani 1 1 d .
H3 H 0.7617 0.9028 1.2027 0.052 Uiso 1 1 calc R
C4 C 0.8606(4) 0.84857(19) 1.0726(3) 0.0379(7) Uani 1 1 d .
C5 C 0.8828(4) 0.7715(2) 1.0251(3) 0.0386(7) Uani 1 1 d .
C6 C 0.8331(5) 0.7010(2) 1.0808(4) 0.0464(9) Uani 1 1 d .
H6 H 0.8486 0.6501 1.0514 0.056 Uiso 1 1 calc R
C7 C 0.9257(4) 0.91524(18) 1.0182(3) 0.0397(7) Uani 1 1 d .
C8 C 1.0080(4) 0.90470(19) 0.9246(3) 0.0434(8) Uani 1 1 d .
C9 C 1.0150(4) 0.82633(19) 0.8810(2) 0.0387(8) Uani 1 1 d .
C10 C 1.0934(5) 0.8118(2) 0.7773(3) 0.0510(9) Uani 1 1 d .
C11 C 1.1082(8) 0.7144(4) 0.6355(5) 0.0906(17) Uani 1 1 d .
H11A H 1.1082 0.7603 0.5903 0.136 Uiso 1 1 calc R
H11B H 1.0264 0.6744 0.6104 0.136 Uiso 1 1 calc R
H11C H 1.2256 0.6916 0.6384 0.136 Uiso 1 1 calc R
C12 C 0.9252(5) 1.0055(2) 1.0415(3) 0.0487(9) Uani 1 1 d .
H12 H 0.9108 1.0207 1.1138 0.058 Uiso 1 1 calc R
C13 C 1.1014(5) 1.0293(2) 0.9907(4) 0.0616(10) Uani 1 1 d .
H13A H 1.2038 1.0060 1.0251 0.074 Uiso 1 1 calc R
H13B H 1.1156 1.0875 0.9845 0.074 Uiso 1 1 calc R
C14 C 1.0614(5) 0.9882(2) 0.8873(3) 0.0524(10) Uani 1 1 d .
H14 H 1.1562 0.9902 0.8357 0.063 Uiso 1 1 calc R
C15 C 0.7934(5) 1.0450(2) 0.9641(4) 0.0586(10) Uani 1 1 d .
H15 H 0.7802 1.1028 0.9791 0.070 Uiso 1 1 calc R
C16 C 0.8870(5) 1.03327(19) 0.8601(5) 0.0600(9) Uani 1 1 d .
H16 H 0.9149 1.0862 0.8300 0.072 Uiso 1 1 calc R
C17 C 0.6109(5) 1.0057(3) 0.9520(6) 0.0777(15) Uani 1 1 d .
H17 H 0.5221 1.0033 1.0016 0.093 Uiso 1 1 calc R
C18 C 0.6017(6) 0.9741(3) 0.8529(8) 0.0917(17) Uani 1 1 d .
H18 H 0.5033 0.9456 0.8290 0.110 Uiso 1 1 calc R
C19 C 0.7533(7) 0.9887(3) 0.7918(5) 0.0801(15) Uani 1 1 d .
H19A H 0.7224 1.0216 0.7327 0.096 Uiso 1 1 calc R
H19B H 0.8034 0.9380 0.7676 0.096 Uiso 1 1 calc R

loop_
_atom_site_aniso_label
_atom_site_aniso_U_11
_atom_site_aniso_U_22
_atom_site_aniso_U_33
_atom_site_aniso_U_23
_atom_site_aniso_U_13
_atom_site_aniso_U_12
Br1 0.0728(2) 0.0851(3) 0.0371(2) 0.0006(3) 0.0140(2) -0.01659(17)
O1 0.105(2) 0.0679(17) 0.059(2) 0.0097(16) 0.0379(19) -0.0028(17)
N1 0.0474(14) 0.0425(14) 0.0359(17) 0.0017(12) -0.0012(13) 0.0052(12)
N2 0.093(3) 0.071(2) 0.045(2) -0.0128(18) 0.018(2) -0.007(2)
C1 0.060(2) 0.052(2) 0.037(2) 0.0099(15) 0.0021(17) -0.0144(16)
C2 0.0448(18) 0.058(2) 0.036(2) 0.0044(15) 0.0010(15) -0.0088(14)
C3 0.0479(16) 0.0448(17) 0.037(2) -0.0033(15) 0.0025(16) -0.0030(14)
C4 0.0415(15) 0.0386(16) 0.0337(19) 0.0005(14) 0.0018(13) -0.0043(12)
C5 0.0415(16) 0.0408(16) 0.033(2) 0.0044(14) -0.0014(13) -0.0009(12)
C6 0.054(2) 0.0420(18) 0.043(2) -0.0008(15) 0.0009(16) -0.0062(14)
C7 0.0399(15) 0.0381(16) 0.041(2) 0.0012(14) -0.0020(14) 0.0013(12)
C8 0.0436(15) 0.0416(16) 0.045(2) 0.0117(15) 0.0013(14) 0.0034(13)
C9 0.0420(14) 0.0465(16) 0.028(2) 0.0068(13) 0.0008(12) 0.0073(13)
C10 0.059(2) 0.056(2) 0.038(2) 0.0052(19) 0.0037(18) 0.0143(18)
C11 0.120(4) 0.104(4) 0.048(4) -0.021(3) 0.020(3) 0.002(3)
C12 0.061(2) 0.0369(17) 0.048(2) -0.0014(15) 0.0046(17) -0.0058(15)
C13 0.068(2) 0.0513(19) 0.066(3) 0.006(2) 0.000(2) -0.0135(18)
C14 0.0584(19) 0.0480(19) 0.051(3) 0.0168(16) 0.0082(17) -0.0013(15)
C15 0.065(2) 0.0349(17) 0.075(3) 0.0003(18) 0.002(2) 0.0084(16)
C16 0.076(2) 0.0407(16) 0.063(3) 0.015(2) 0.001(3) 0.0049(15)
C17 0.047(2) 0.078(3) 0.107(5) 0.007(3) 0.005(2) 0.011(2)
C18 0.067(2) 0.074(3) 0.134(5) -0.008(4) -0.028(4) 0.015(2)
C19 0.093(4) 0.064(3) 0.083(4) 0.014(3) -0.020(3) 0.019(2)

loop_
_atom_type_symbol
_atom_type_description
_atom_type_scat_dispersion_real
_atom_type_scat_dispersion_imag
_atom_type_scat_source
C C 0.0033 0.0016 'International Tables Vol C Tables 4.2.6.8 and 6.1.1.4'
H H 0.0000 0.0000 'International Tables Vol C Tables 4.2.6.8 and 6.1.1.4'
N N 0.0061 0.0033 'International Tables Vol C Tables 4.2.6.8 and 6.1.1.4'
O O 0.0106 0.0060 'International Tables Vol C Tables 4.2.6.8 and 6.1.1.4'
Br Br -0.2901 2.4595 'International Tables Vol C Tables 4.2.6.8 and 6.1.1.4'

loop_
_geom_angle_atom_site_label_1
_geom_angle_atom_site_label_2
_geom_angle_atom_site_label_3
_geom_angle
C9 N1 C5 118.4(3)
C10 N2 C11 123.8(4)
C10 N2 H2 118.1
C11 N2 H2 118.1
C6 C1 C2 120.0(3)
C6 C1 H1 120.0
C2 C1 H1 120.0
C3 C2 C1 122.2(4)
C3 C2 Br1 119.8(3)
C1 C2 Br1 118.0(3)
C2 C3 C4 119.4(3)
C2 C3 H3 120.3
C4 C3 H3 120.3
C7 C4 C3 124.5(3)
C7 C4 C5 116.2(3)
C3 C4 C5 119.2(3)
N1 C5 C6 117.7(3)
N1 C5 C4 123.6(3)
C6 C5 C4 118.6(4)
C1 C6 C5 120.5(3)
C1 C6 H6 119.8
C5 C6 H6 119.8
C8 C7 C4 120.4(3)
C8 C7 C12 107.6(3)
C4 C7 C12 132.0(3)
C7 C8 C9 119.2(3)
C7 C8 C14 106.7(3)
C9 C8 C14 133.9(3)
N1 C9 C8 121.9(3)
N1 C9 C10 116.4(3)
C8 C9 C10 121.7(3)
O1 C10 N2 122.9(4)
O1 C10 C9 122.9(4)
N2 C10 C9 114.2(3)
N2 C11 H11A 109.5
N2 C11 H11B 109.5
H11A C11 H11B 109.5
N2 C11 H11C 109.5
H11A C11 H11C 109.5
H11B C11 H11C 109.5
C7 C12 C13 99.4(3)
C7 C12 C15 106.4(3)
C13 C12 C15 99.4(3)
C7 C12 H12 116.4
C13 C12 H12 116.4
C15 C12 H12 116.4
C12 C13 C14 95.5(3)
C12 C13 H13A 112.6
C14 C13 H13A 112.6
C12 C13 H13B 112.6
C14 C13 H13B 112.6
H13A C13 H13B 110.1
C8 C14 C13 99.9(3)
C8 C14 C16 106.6(3)
C13 C14 C16 98.9(4)
C8 C14 H14 116.3
C13 C14 H14 116.3
C16 C14 H14 116.3
C17 C15 C16 105.5(4)
C17 C15 C12 117.5(4)
C16 C15 C12 103.1(3)
C17 C15 H15 110.1
C16 C15 H15 110.1
C12 C15 H15 110.1
C19 C16 C15 105.8(3)
C19 C16 C14 117.2(3)
C15 C16 C14 104.2(4)
C19 C16 H16 109.7
C15 C16 H16 109.7
C14 C16 H16 109.7
C18 C17 C15 107.5(5)
C18 C17 H17 126.3
C15 C17 H17 126.3
C17 C18 C19 114.7(5)
C17 C18 H18 122.6
C19 C18 H18 122.6
C18 C19 C16 106.5(5)
C18 C19 H19A 110.4
C16 C19 H19A 110.4
C18 C19 H19B 110.4
C16 C19 H19B 110.4
H19A C19 H19B 108.6

loop_
_geom_bond_atom_site_label_1
_geom_bond_atom_site_label_2
_geom_bond_distance
Br1 C2 1.900(4)
O1 C10 1.227(5)
N1 C9 1.335(4)
N1 C5 1.352(5)
N2 C10 1.329(6)
N2 C11 1.449(7)
N2 H2 0.8600
C1 C6 1.357(6)
C1 C2 1.402(5)
C1 H1 0.9300
C2 C3 1.347(5)
C3 C4 1.423(5)
C3 H3 0.9300
C4 C7 1.397(5)
C4 C5 1.425(5)
C5 C6 1.422(5)
C6 H6 0.9300
C7 C8 1.378(5)
C7 C12 1.520(5)
C8 C9 1.414(5)
C8 C14 1.516(5)
C9 C10 1.492(5)
C11 H11A 0.9600
C11 H11B 0.9600
C11 H11C 0.9600
C12 C13 1.532(5)
C12 C15 1.557(6)
C12 H12 0.9800
C13 C14 1.538(7)
C13 H13A 0.9700
C13 H13B 0.9700
C14 C16 1.548(5)
C14 H14 0.9800
C15 C17 1.526(6)
C15 C16 1.539(8)
C15 H15 0.9800
C16 C19 1.530(7)
C16 H16 0.9800
C17 C18 1.393(11)
C17 H17 0.9300
C18 C19 1.411(9)
C18 H18 0.9300
C19 H19A 0.9700
C19 H19B 0.9700

loop_
_geom_torsion_atom_site_label_1
_geom_torsion_atom_site_label_2
_geom_torsion_atom_site_label_3
_geom_torsion_atom_site_label_4
_geom_torsion
C6 C1 C2 C3 0.2(6)
C6 C1 C2 Br1 -179.8(3)
C1 C2 C3 C4 -1.8(6)
Br1 C2 C3 C4 178.2(2)
C2 C3 C4 C7 -174.0(3)
C2 C3 C4 C5 3.1(5)
C9 N1 C5 C6 -175.0(3)
C9 N1 C5 C4 2.4(5)
C7 C4 C5 N1 -2.8(5)
C3 C4 C5 N1 179.9(3)
C7 C4 C5 C6 174.6(3)
C3 C4 C5 C6 -2.8(5)
C2 C1 C6 C5 0.2(6)
N1 C5 C6 C1 178.7(3)
C4 C5 C6 C1 1.1(5)
C3 C4 C7 C8 176.5(3)
C5 C4 C7 C8 -0.7(5)
C3 C4 C7 C12 -3.8(6)
C5 C4 C7 C12 179.0(4)
C4 C7 C8 C9 4.2(5)
C12 C7 C8 C9 -175.5(3)
C4 C7 C8 C14 179.9(3)
C12 C7 C8 C14 0.2(4)
C5 N1 C9 C8 1.4(4)
C5 N1 C9 C10 -179.9(3)
C7 C8 C9 N1 -4.7(5)
C14 C8 C9 N1 -178.9(3)
C7 C8 C9 C10 176.6(3)
C14 C8 C9 C10 2.4(6)
C11 N2 C10 O1 -4.6(7)
C11 N2 C10 C9 176.5(5)
N1 C9 C10 O1 -163.1(4)
C8 C9 C10 O1 15.6(6)
N1 C9 C10 N2 15.8(5)
C8 C9 C10 N2 -165.5(3)
C8 C7 C12 C13 -33.2(4)
C4 C7 C12 C13 147.1(4)
C8 C7 C12 C15 69.5(4)
C4 C7 C12 C15 -110.2(4)
C7 C12 C13 C14 50.7(3)
C15 C12 C13 C14 -57.8(3)
C7 C8 C14 C13 32.9(4)
C9 C8 C14 C13 -152.3(4)
C7 C8 C14 C16 -69.6(4)
C9 C8 C14 C16 105.2(5)
C12 C13 C14 C8 -51.0(3)
C12 C13 C14 C16 57.8(3)
C7 C12 C15 C17 48.4(5)
C13 C12 C15 C17 151.1(4)
C7 C12 C15 C16 -67.0(3)
C13 C12 C15 C16 35.7(3)
C17 C15 C16 C19 0.7(4)
C12 C15 C16 C19 124.5(3)
C17 C15 C16 C14 -123.5(3)
C12 C15 C16 C14 0.3(3)
C8 C14 C16 C19 -49.3(6)
C13 C14 C16 C19 -152.5(5)
C8 C14 C16 C15 67.2(4)
C13 C14 C16 C15 -36.0(3)
C16 C15 C17 C18 0.7(5)
C12 C15 C17 C18 -113.4(5)
C15 C17 C18 C19 -2.1(6)
C17 C18 C19 C16 2.6(6)
C15 C16 C19 C18 -1.9(4)
C14 C16 C19 C18 113.7(5)
